data_7031296
loop_
_publ_author_name
'Teci, Matthieu'
'Brenner, Eric'
'Matt, Dominique'
'Gourlaouen, Christophe'
'Toupet, Lo\"ic'

_publ_section_title
;
 Directional properties of fluorenylidene moieties in unsymmetrically
 substituted N-heterocyclic carbenes. Unexpected CH activation of a
 methylfluorenyl group with palladium. Use in palladium catalysed
 Suzuki-Miyaura cross coupling of aryl chlorides.
;
_journal_issue 32
_journal_name_full 'Dalton transactions (Cambridge, England : 2003)'
_journal_page_first 12251
_journal_page_last 12262
_journal_paper_doi 10.1039/c4dt01102c
_journal_volume 43
_journal_year 2014
_chemical_formula_sum 'C98 H75 Cl9 N6 Pd2'
_chemical_formula_weight 1868.49
_chemical_name_systematic
;
 ?
;
_space_group_IT_number 14
_symmetry_cell_setting monoclinic
_symmetry_space_group_name_Hall '-P 2ybc'
_symmetry_space_group_name_H-M 'P 1 21/c 1'
_atom_sites_solution_hydrogens geom
_atom_sites_solution_primary direct
_atom_sites_solution_secondary difmap
_audit_creation_method SHELXL-97
_cell_angle_alpha 90.00
_cell_angle_beta 103.048(3)
_cell_angle_gamma 90.00
_cell_formula_units_Z 4
_cell_length_a 20.5938(5)
_cell_length_b 18.5018(4)
_cell_length_c 24.0322(7)
_cell_measurement_reflns_used 17948
_cell_measurement_temperature 150(2)
_cell_measurement_theta_max 27.5
_cell_measurement_theta_min 2.60
_cell_volume 8920.4(4)
_computing_cell_refinement 'CrysAlis RED, Oxford Diffraction Ltd.,Version 1.171.35.11'
_computing_data_collection 'CrysAlis CCD, Oxford Diffraction Ltd.,Version 1.171.35.11'
_computing_data_reduction 'CrysAlis RED, Oxford Diffraction Ltd.,Version 1.171.35.11'
_computing_molecular_graphics 'MERCURY 2.4.5(CCDC, 2011)'
_computing_publication_material 'WINGX (Farrugia, 1999)'
_computing_structure_refinement 'SHELXL-97 (Sheldrick, 1997)'
_computing_structure_solution 'SIR-97_(Altomare & al., 1999)'
_diffrn_ambient_temperature 150(2)
_diffrn_detector_area_resol_mean 16.1852
_diffrn_measured_fraction_theta_full 0.997
_diffrn_measured_fraction_theta_max 0.997
_diffrn_measurement_device_type 'CCD Saphire 3 Xcalibur'
_diffrn_measurement_method 'omega scan'
_diffrn_radiation_monochromator graphite
_diffrn_radiation_source 'fine-focus sealed tube'
_diffrn_radiation_type MoK\a
_diffrn_radiation_wavelength 0.71073
_diffrn_reflns_av_R_equivalents 0.0689
_diffrn_reflns_av_unetI/netI 0.1553
_diffrn_reflns_limit_h_max 26
_diffrn_reflns_limit_h_min -26
_diffrn_reflns_limit_k_max 23
_diffrn_reflns_limit_k_min -22
_diffrn_reflns_limit_l_max 30
_diffrn_reflns_limit_l_min -26
_diffrn_reflns_number 67669
_diffrn_reflns_theta_full 27.00
_diffrn_reflns_theta_max 27.00
_diffrn_reflns_theta_min 2.60
_exptl_absorpt_coefficient_mu 0.723
_exptl_absorpt_correction_type none
_exptl_crystal_colour colourless
_exptl_crystal_density_diffrn 1.391
_exptl_crystal_density_method 'not measured'
_exptl_crystal_description prism
_exptl_crystal_F_000 3800
_exptl_crystal_size_max 0.208
_exptl_crystal_size_mid 0.162
_exptl_crystal_size_min 0.149
_refine_diff_density_max 2.021
_refine_diff_density_min -1.070
_refine_diff_density_rms 0.114
_refine_ls_extinction_method none
_refine_ls_goodness_of_fit_ref 0.717
_refine_ls_hydrogen_treatment constr
_refine_ls_matrix_type full
_refine_ls_number_parameters 1023
_refine_ls_number_reflns 19447
_refine_ls_number_restraints 0
_refine_ls_restrained_S_all 0.717
_refine_ls_R_factor_all 0.1384
_refine_ls_R_factor_gt 0.0673
_refine_ls_shift/su_max 0.008
_refine_ls_shift/su_mean 0.000
_refine_ls_structure_factor_coef Fsqd
_refine_ls_weighting_details 'calc w=1/[\s^2^(Fo^2^)+(0.1143P)^2^+74.1558P] where P=(Fo^2^+2Fc^2^)/3'
_refine_ls_weighting_scheme calc
_refine_ls_wR_factor_gt 0.1883
_refine_ls_wR_factor_ref 0.2091
_reflns_number_gt 9064
_reflns_number_total 19447
_reflns_threshold_expression >2sigma(I)
_cod_data_source_file c4dt01102c1.cif
_cod_data_source_block 970760(5d)
_cod_depositor_comments
;
The following automatic conversions were performed:

'_symmetry_cell_setting' value 'Monoclinic' changed to 'monoclinic'
according to
/usr/data/users/saulius/crontab/automatic-downloads/rss-feeds/RSC/lib/dictionaries/cif_core.dic
dictionary named 'cif_core.dic' version 2.4.2 from 2011-04-26.

Automatic conversion script
Id: cif_fix_values 2281 2013-09-26 08:29:07Z andrius 

 Adding full bibliography for 7031296--7031297.cif.
;
_cod_original_sg_symbol_H-M P21/c
_cod_database_code 7031296

loop_
_symmetry_equiv_pos_as_xyz
'x, y, z'
'-x, y+1/2, -z+1/2'
'-x, -y, -z'
'x, -y-1/2, z-1/2'

loop_
_atom_site_label
_atom_site_type_symbol
_atom_site_fract_x
_atom_site_fract_y
_atom_site_fract_z
_atom_site_U_iso_or_equiv
_atom_site_adp_type
_atom_site_occupancy
_atom_site_symmetry_multiplicity
_atom_site_calc_flag
_atom_site_refinement_flags
_atom_site_disorder_assembly
_atom_site_disorder_group
C101 C 0.3478(12) 0.3316(12) 0.3632(10) 0.090(7) Uiso 0.50 1 d P . .
H10A H 0.3801 0.3466 0.3405 0.108 Uiso 0.50 1 calc PR . .
H10B H 0.3049 0.3552 0.3457 0.108 Uiso 0.50 1 calc PR . .
Cl5 Cl 0.3362(3) 0.2403(4) 0.3536(3) 0.0902(18) Uani 0.50 1 d P . .
Cl6 Cl 0.3710(8) 0.3632(4) 0.4214(3) 0.239(8) Uani 0.50 1 d P . .
C102 C 0.1765(8) 0.4838(8) 0.4201(7) 0.132(5) Uiso 1 1 d . . .
H10C H 0.2028 0.4412 0.4368 0.158 Uiso 1 1 calc R . .
H10D H 0.1345 0.4846 0.4337 0.158 Uiso 1 1 calc R . .
Cl7 Cl 0.1597(2) 0.4791(3) 0.34986(19) 0.1475(16) Uani 1 1 d . . .
Cl8 Cl 0.22326(19) 0.5654(2) 0.44157(19) 0.1257(13) Uani 1 1 d . . .
C104 C 0.2256(18) 0.8323(17) 0.3650(14) 0.103(10) Uiso 0.433(9) 1 d P A 1
H10E H 0.2705 0.8435 0.3590 0.123 Uiso 0.433(9) 1 calc PR A 1
H10F H 0.1894 0.8462 0.3321 0.123 Uiso 0.433(9) 1 calc PR A 1
Cl9 Cl 0.2155(10) 0.7357(12) 0.4003(11) 0.266(9) Uiso 0.433(9) 1 d P A 1
Cl10 Cl 0.2121(6) 0.8530(6) 0.4340(5) 0.139(5) Uiso 0.433(9) 1 d P A 1
C103 C 0.2008(14) 0.8296(15) 0.3887(15) 0.118(9) Uiso 0.567(9) 1 d P A 2
H10G H 0.1797 0.8608 0.3561 0.142 Uiso 0.567(9) 1 calc PR A 2
H10H H 0.1682 0.8214 0.4127 0.142 Uiso 0.567(9) 1 calc PR A 2
Cl11 Cl 0.2742(4) 0.8720(4) 0.4297(3) 0.124(3) Uiso 0.567(9) 1 d P A 2
Cl12 Cl 0.2272(3) 0.7401(3) 0.3618(3) 0.095(2) Uiso 0.567(9) 1 d P A 2
C112 C 0.5000 0.5000 0.0000 0.148(8) Uiso 1 2 d S . .
C114 C 0.5722(10) 0.4879(10) 0.0897(9) 0.154(6) Uiso 1 1 d . . .
C111 C 0.4222(9) 0.5034(10) -0.0354(8) 0.062(5) Uiso 0.50 1 d P . .
C115 C 0.5963(7) 0.4897(8) 0.1467(7) 0.120(5) Uiso 1 1 d . . .
C113 C 0.5177(15) 0.4904(15) 0.0603(12) 0.106(8) Uiso 0.50 1 d P . .
Pd1 Pd 0.31522(2) 0.07892(2) 0.12850(2) 0.02797(14) Uani 1 1 d . . .
Cl1 Cl 0.25180(10) 0.11005(10) 0.03976(8) 0.0468(5) Uani 1 1 d . . .
Cl2 Cl 0.37584(8) 0.05102(9) 0.21926(8) 0.0349(4) Uani 1 1 d . . .
N1 N 0.3013(2) 0.2318(3) 0.1654(2) 0.0264(12) Uani 1 1 d . . .
N2 N 0.2244(2) 0.1604(3) 0.1846(2) 0.0270(12) Uani 1 1 d . . .
N3 N 0.3530(3) -0.0112(3) 0.0941(3) 0.0424(16) Uani 1 1 d . . .
C1 C 0.2782(3) 0.1624(3) 0.1610(3) 0.0254(14) Uani 1 1 d . . .
C2 C 0.2618(3) 0.2746(3) 0.1928(3) 0.0311(15) Uani 1 1 d . . .
C3 C 0.2645(4) 0.3468(3) 0.2080(3) 0.0400(18) Uani 1 1 d . . .
H3 H 0.2977 0.3781 0.1998 0.048 Uiso 1 1 calc R . .
C4 C 0.2173(4) 0.3713(4) 0.2355(4) 0.054(2) Uani 1 1 d . . .
H4 H 0.2181 0.4206 0.2466 0.065 Uiso 1 1 calc R . .
C5 C 0.1680(4) 0.3260(4) 0.2478(4) 0.046(2) Uani 1 1 d . . .
H5 H 0.1362 0.3452 0.2669 0.055 Uiso 1 1 calc R . .
C6 C 0.1649(3) 0.2546(4) 0.2327(3) 0.0360(17) Uani 1 1 d . . .
H6 H 0.1316 0.2236 0.2410 0.043 Uiso 1 1 calc R . .
C7 C 0.2124(3) 0.2292(3) 0.2047(3) 0.0305(15) Uani 1 1 d . . .
C8 C 0.1788(3) 0.0994(3) 0.1896(3) 0.0290(15) Uani 1 1 d . . .
C9 C 0.1782(3) 0.0808(3) 0.2514(3) 0.0325(15) Uani 1 1 d . . .
C10 C 0.2305(4) 0.0656(4) 0.2962(3) 0.0406(18) Uani 1 1 d . . .
H10 H 0.2753 0.0708 0.2928 0.049 Uiso 1 1 calc R . .
C11 C 0.2158(4) 0.0426(4) 0.3468(4) 0.054(2) Uani 1 1 d . . .
H11 H 0.2511 0.0321 0.3787 0.065 Uiso 1 1 calc R . .
C12 C 0.1506(5) 0.0346(5) 0.3516(4) 0.054(2) Uani 1 1 d . . .
H12 H 0.1419 0.0175 0.3866 0.065 Uiso 1 1 calc R . .
C13 C 0.0975(4) 0.0509(4) 0.3068(3) 0.0432(19) Uani 1 1 d . . .
H13 H 0.0528 0.0457 0.3104 0.052 Uiso 1 1 calc R . .
C14 C 0.1120(3) 0.0751(3) 0.2563(3) 0.0348(16) Uani 1 1 d . . .
C15 C 0.0672(3) 0.0990(3) 0.2026(3) 0.0338(16) Uani 1 1 d . . .
C16 C -0.0014(3) 0.1068(4) 0.1878(4) 0.0403(19) Uani 1 1 d . . .
H16 H -0.0283 0.0939 0.2136 0.048 Uiso 1 1 calc R . .
C17 C -0.0295(4) 0.1340(4) 0.1338(4) 0.045(2) Uani 1 1 d . . .
H17 H -0.0765 0.1398 0.1227 0.054 Uiso 1 1 calc R . .
C18 C 0.0091(4) 0.1532(4) 0.0955(4) 0.0421(18) Uani 1 1 d . . .
H18 H -0.0114 0.1719 0.0589 0.051 Uiso 1 1 calc R . .
C19 C 0.0785(3) 0.1446(4) 0.1111(3) 0.0372(17) Uani 1 1 d . . .
H19 H 0.1056 0.1572 0.0854 0.045 Uiso 1 1 calc R . .
C20 C 0.1065(3) 0.1175(3) 0.1644(3) 0.0302(15) Uani 1 1 d . . .
C21 C 0.1941(3) 0.0290(3) 0.1601(3) 0.0351(17) Uani 1 1 d . . .
H21A H 0.1950 0.0394 0.1203 0.053 Uiso 1 1 calc R . .
H21B H 0.1594 -0.0069 0.1612 0.053 Uiso 1 1 calc R . .
H21C H 0.2375 0.0101 0.1802 0.053 Uiso 1 1 calc R . .
C22 C 0.3564(3) 0.2651(3) 0.1428(3) 0.0291(15) Uani 1 1 d . . .
C23 C 0.4054(3) 0.3061(3) 0.1889(3) 0.0345(17) Uani 1 1 d . . .
C24 C 0.4408(3) 0.2802(4) 0.2407(3) 0.0421(19) Uani 1 1 d . . .
H24 H 0.4334 0.2328 0.2532 0.051 Uiso 1 1 calc R . .
C25 C 0.4872(4) 0.3254(5) 0.2737(4) 0.052(2) Uani 1 1 d . . .
H25 H 0.5122 0.3087 0.3096 0.063 Uiso 1 1 calc R . .
C26 C 0.4983(4) 0.3946(5) 0.2558(5) 0.061(3) Uani 1 1 d . . .
H26 H 0.5311 0.4243 0.2791 0.073 Uiso 1 1 calc R . .
C27 C 0.4619(4) 0.4205(4) 0.2043(4) 0.054(2) Uani 1 1 d . . .
H27 H 0.4693 0.4681 0.1923 0.065 Uiso 1 1 calc R . .
C28 C 0.4140(4) 0.3762(4) 0.1698(4) 0.042(2) Uani 1 1 d . . .
C29 C 0.3671(4) 0.3880(4) 0.1155(3) 0.0391(18) Uani 1 1 d . . .
C30 C 0.3536(5) 0.4478(4) 0.0802(4) 0.060(3) Uani 1 1 d . . .
H30 H 0.3792 0.4906 0.0894 0.072 Uiso 1 1 calc R . .
C31 C 0.3026(6) 0.4450(5) 0.0315(5) 0.074(3) Uani 1 1 d . . .
H31 H 0.2926 0.4863 0.0077 0.089 Uiso 1 1 calc R . .
C32 C 0.2662(5) 0.3825(5) 0.0175(4) 0.065(3) Uani 1 1 d . . .
H32 H 0.2314 0.3811 -0.0161 0.078 Uiso 1 1 calc R . .
C33 C 0.2795(4) 0.3223(4) 0.0513(4) 0.049(2) Uani 1 1 d . . .
H33 H 0.2545 0.2792 0.0413 0.059 Uiso 1 1 calc R . .
C34 C 0.3293(4) 0.3253(3) 0.1000(3) 0.0359(17) Uani 1 1 d . . .
C35 C 0.3949(3) 0.2097(3) 0.1149(3) 0.0325(16) Uani 1 1 d . . .
H35A H 0.4118 0.1711 0.1431 0.039 Uiso 1 1 calc R . .
H35B H 0.3635 0.1870 0.0823 0.039 Uiso 1 1 calc R . .
C36 C 0.4534(3) 0.2404(3) 0.0937(3) 0.0346(17) Uani 1 1 d . . .
C37 C 0.4431(4) 0.2683(4) 0.0398(3) 0.050(2) Uani 1 1 d . . .
H37 H 0.3995 0.2698 0.0161 0.060 Uiso 1 1 calc R . .
C38 C 0.4971(6) 0.2944(6) 0.0198(4) 0.075(3) Uani 1 1 d . . .
H38 H 0.4900 0.3156 -0.0170 0.090 Uiso 1 1 calc R . .
C39 C 0.5620(5) 0.2893(6) 0.0543(4) 0.070(3) Uani 1 1 d . . .
H39 H 0.5992 0.3046 0.0400 0.085 Uiso 1 1 calc R . .
C40 C 0.5707(4) 0.2634(6) 0.1062(4) 0.066(3) Uani 1 1 d . . .
H40 H 0.6142 0.2621 0.1301 0.079 Uiso 1 1 calc R . .
C41 C 0.5168(4) 0.2377(5) 0.1271(4) 0.053(2) Uani 1 1 d . . .
H41 H 0.5242 0.2183 0.1646 0.063 Uiso 1 1 calc R . .
C42 C 0.3818(5) -0.0051(5) 0.0507(4) 0.070(3) Uani 1 1 d . . .
H42 H 0.3852 0.0417 0.0353 0.084 Uiso 1 1 calc R . .
C43 C 0.4069(7) -0.0621(8) 0.0267(5) 0.110(5) Uani 1 1 d . . .
H43 H 0.4283 -0.0557 -0.0041 0.132 Uiso 1 1 calc R . .
C44 C 0.3999(7) -0.1293(7) 0.0487(6) 0.112(5) Uani 1 1 d . . .
H44 H 0.4168 -0.1705 0.0329 0.135 Uiso 1 1 calc R . .
C45 C 0.3683(6) -0.1380(6) 0.0941(6) 0.093(4) Uani 1 1 d . . .
H45 H 0.3621 -0.1843 0.1091 0.112 Uiso 1 1 calc R . .
C46 C 0.3467(5) -0.0766(4) 0.1156(4) 0.059(2) Uani 1 1 d . . .
H46 H 0.3264 -0.0806 0.1472 0.071 Uiso 1 1 calc R . .
Pd2 Pd 0.13311(3) 0.58496(3) 0.13106(3) 0.04185(18) Uani 1 1 d . . .
Cl3 Cl 0.16010(10) 0.62518(11) 0.04745(10) 0.0560(6) Uani 1 1 d . . .
Cl4 Cl 0.10846(9) 0.54856(10) 0.21616(10) 0.0530(6) Uani 1 1 d . . .
N51 N 0.1593(2) 0.7342(3) 0.1798(3) 0.0322(13) Uani 1 1 d . . .
N52 N 0.2497(2) 0.6680(3) 0.1942(3) 0.0306(13) Uani 1 1 d . . .
N53 N 0.0821(3) 0.4963(3) 0.0897(3) 0.057(2) Uani 1 1 d . . .
C51 C 0.1830(3) 0.6675(3) 0.1708(3) 0.0305(15) Uani 1 1 d . . .
C52 C 0.2118(3) 0.7784(3) 0.2078(3) 0.0299(15) Uani 1 1 d . . .
C53 C 0.2143(3) 0.8501(3) 0.2264(3) 0.0368(17) Uani 1 1 d . . .
H53 H 0.1752 0.8790 0.2208 0.044 Uiso 1 1 calc R . .
C54 C 0.2751(3) 0.8770(3) 0.2527(3) 0.0376(17) Uani 1 1 d . . .
H54 H 0.2779 0.9252 0.2665 0.045 Uiso 1 1 calc R . .
C55 C 0.3331(3) 0.8362(4) 0.2602(3) 0.0375(17) Uani 1 1 d . . .
H55 H 0.3747 0.8577 0.2774 0.045 Uiso 1 1 calc R . .
C56 C 0.3311(3) 0.7648(3) 0.2430(3) 0.0308(15) Uani 1 1 d . . .
H56 H 0.3703 0.7361 0.2489 0.037 Uiso 1 1 calc R . .
C57 C 0.2689(3) 0.7369(3) 0.2164(3) 0.0286(15) Uani 1 1 d . . .
C58 C 0.2994(3) 0.6089(3) 0.1972(3) 0.0320(16) Uani 1 1 d . . .
C59 C 0.3547(3) 0.6308(3) 0.1681(3) 0.0266(15) Uani 1 1 d . . .
C60 C 0.3496(3) 0.6561(4) 0.1136(3) 0.0352(16) Uani 1 1 d . . .
H60 H 0.3073 0.6655 0.0891 0.042 Uiso 1 1 calc R . .
C61 C 0.4083(4) 0.6676(4) 0.0954(3) 0.045(2) Uani 1 1 d . . .
H61 H 0.4063 0.6860 0.0582 0.054 Uiso 1 1 calc R . .
C62 C 0.4697(4) 0.6524(4) 0.1312(3) 0.0416(18) Uani 1 1 d . . .
H62 H 0.5090 0.6603 0.1177 0.050 Uiso 1 1 calc R . .
C63 C 0.4752(3) 0.6260(4) 0.1861(3) 0.0370(17) Uani 1 1 d . . .
H63 H 0.5174 0.6157 0.2102 0.044 Uiso 1 1 calc R . .
C64 C 0.4167(3) 0.6154(3) 0.2043(3) 0.0277(14) Uani 1 1 d . . .
C65 C 0.4057(3) 0.5913(4) 0.2592(3) 0.0364(17) Uani 1 1 d . . .
C66 C 0.4502(4) 0.5688(5) 0.3088(3) 0.055(2) Uani 1 1 d . . .
H66 H 0.4967 0.5659 0.3106 0.066 Uiso 1 1 calc R . .
C67 C 0.4247(5) 0.5509(6) 0.3551(4) 0.086(4) Uani 1 1 d . . .
H67 H 0.4542 0.5360 0.3895 0.104 Uiso 1 1 calc R . .
C68 C 0.3560(6) 0.5541(7) 0.3527(5) 0.097(4) Uani 1 1 d . . .
H68 H 0.3398 0.5407 0.3853 0.116 Uiso 1 1 calc R . .
C69 C 0.3125(5) 0.5762(5) 0.3045(4) 0.070(3) Uani 1 1 d . . .
H69 H 0.2662 0.5796 0.3034 0.084 Uiso 1 1 calc R . .
C70 C 0.3368(4) 0.5935(4) 0.2572(3) 0.0390(18) Uani 1 1 d . . .
C71 C 0.2706(4) 0.5379(3) 0.1704(4) 0.051(2) Uani 1 1 d . . .
H71A H 0.2455 0.5467 0.1313 0.077 Uiso 1 1 calc R . .
H71B H 0.2408 0.5175 0.1929 0.077 Uiso 1 1 calc R . .
H71C H 0.3069 0.5039 0.1700 0.077 Uiso 1 1 calc R . .
C72 C 0.0905(3) 0.7650(3) 0.1588(3) 0.0322(16) Uani 1 1 d . . .
C73 C 0.0643(3) 0.7988(3) 0.2073(3) 0.0332(17) Uani 1 1 d . . .
C74 C 0.0596(3) 0.7689(4) 0.2587(4) 0.0415(19) Uani 1 1 d . . .
H74 H 0.0769 0.7221 0.2695 0.050 Uiso 1 1 calc R . .
C75 C 0.0287(4) 0.8094(4) 0.2948(4) 0.048(2) Uani 1 1 d . . .
H75 H 0.0256 0.7904 0.3309 0.057 Uiso 1 1 calc R . .
C76 C 0.0028(4) 0.8769(4) 0.2781(4) 0.048(2) Uani 1 1 d . . .
H76 H -0.0186 0.9035 0.3027 0.057 Uiso 1 1 calc R . .
C77 C 0.0071(3) 0.9064(4) 0.2269(4) 0.0417(19) Uani 1 1 d . . .
H77 H -0.0114 0.9527 0.2158 0.050 Uiso 1 1 calc R . .
C78 C 0.0392(3) 0.8673(3) 0.1907(3) 0.0324(16) Uani 1 1 d . . .
C79 C 0.0542(3) 0.8854(3) 0.1353(3) 0.0317(16) Uani 1 1 d . . .
C80 C 0.0421(4) 0.9467(4) 0.1014(4) 0.0431(19) Uani 1 1 d . . .
H80 H 0.0167 0.9855 0.1114 0.052 Uiso 1 1 calc R . .
C81 C 0.0671(4) 0.9506(4) 0.0536(4) 0.050(2) Uani 1 1 d . . .
H81 H 0.0585 0.9925 0.0303 0.060 Uiso 1 1 calc R . .
C82 C 0.1050(4) 0.8945(5) 0.0379(4) 0.051(2) Uani 1 1 d . . .
H82 H 0.1232 0.8991 0.0051 0.062 Uiso 1 1 calc R . .
C83 C 0.1156(4) 0.8324(4) 0.0708(3) 0.0437(19) Uani 1 1 d . . .
H83 H 0.1400 0.7930 0.0604 0.052 Uiso 1 1 calc R . .
C84 C 0.0902(3) 0.8288(4) 0.1189(3) 0.0356(17) Uani 1 1 d . . .
C85 C 0.0406(3) 0.7071(4) 0.1288(3) 0.0378(18) Uani 1 1 d . . .
H85A H 0.0556 0.6891 0.0950 0.045 Uiso 1 1 calc R . .
H85B H 0.0416 0.6659 0.1552 0.045 Uiso 1 1 calc R . .
C86 C -0.0308(3) 0.7333(3) 0.1096(3) 0.0360(17) Uani 1 1 d . . .
C87 C -0.0764(4) 0.7188(4) 0.1415(4) 0.046(2) Uani 1 1 d . . .
H87 H -0.0622 0.6955 0.1775 0.055 Uiso 1 1 calc R . .
C88 C -0.1415(4) 0.7371(5) 0.1230(4) 0.053(2) Uani 1 1 d . . .
H88 H -0.1725 0.7251 0.1455 0.064 Uiso 1 1 calc R . .
C89 C -0.1631(4) 0.7729(4) 0.0721(3) 0.0446(19) Uani 1 1 d . . .
H89 H -0.2087 0.7858 0.0596 0.054 Uiso 1 1 calc R . .
C90 C -0.1187(4) 0.7898(5) 0.0395(4) 0.052(2) Uani 1 1 d . . .
H90 H -0.1332 0.8153 0.0046 0.062 Uiso 1 1 calc R . .
C91 C -0.0520(4) 0.7694(4) 0.0580(3) 0.046(2) Uani 1 1 d . . .
H91 H -0.0211 0.7803 0.0352 0.055 Uiso 1 1 calc R . .
C92 C 0.1139(5) 0.4451(6) 0.0683(8) 0.148(8) Uani 1 1 d . . .
H92 H 0.1606 0.4502 0.0720 0.178 Uiso 1 1 calc R . .
C93 C 0.0827(6) 0.3846(6) 0.0408(8) 0.150(8) Uani 1 1 d . . .
H93 H 0.1066 0.3498 0.0243 0.179 Uiso 1 1 calc R . .
C94 C 0.0148(6) 0.3769(5) 0.0382(6) 0.093(4) Uani 1 1 d . . .
H94 H -0.0080 0.3340 0.0233 0.112 Uiso 1 1 calc R . .
C95 C -0.0180(4) 0.4315(5) 0.0573(4) 0.060(2) Uani 1 1 d . . .
H95 H -0.0648 0.4291 0.0536 0.072 Uiso 1 1 calc R . .
C96 C 0.0175(4) 0.4903(4) 0.0818(4) 0.048(2) Uani 1 1 d . . .
H96 H -0.0063 0.5291 0.0939 0.057 Uiso 1 1 calc R . .

loop_
_atom_site_aniso_label
_atom_site_aniso_U_11
_atom_site_aniso_U_22
_atom_site_aniso_U_33
_atom_site_aniso_U_23
_atom_site_aniso_U_13
_atom_site_aniso_U_12
Cl5 0.053(3) 0.113(5) 0.108(5) -0.017(4) 0.028(3) -0.011(3)
Cl6 0.55(2) 0.069(5) 0.052(5) 0.021(4) -0.025(8) -0.006(8)
Cl7 0.133(3) 0.196(5) 0.116(3) -0.019(3) 0.033(3) -0.006(3)
Cl8 0.111(3) 0.117(3) 0.162(4) -0.021(3) 0.058(3) -0.014(2)
Pd1 0.0288(3) 0.0164(2) 0.0387(3) -0.0023(2) 0.0074(2) 0.0014(2)
Cl1 0.0527(12) 0.0382(10) 0.0431(12) -0.0014(8) -0.0025(9) 0.0028(8)
Cl2 0.0286(9) 0.0297(8) 0.0441(11) 0.0012(7) 0.0032(7) -0.0004(6)
N1 0.027(3) 0.016(3) 0.039(3) -0.003(2) 0.012(2) 0.000(2)
N2 0.027(3) 0.014(2) 0.041(4) -0.003(2) 0.010(3) -0.003(2)
N3 0.048(4) 0.028(3) 0.052(4) -0.007(3) 0.011(3) 0.011(3)
C1 0.022(3) 0.018(3) 0.033(4) 0.002(3) 0.000(3) -0.003(2)
C2 0.025(3) 0.023(3) 0.048(5) -0.002(3) 0.014(3) 0.002(3)
C3 0.043(4) 0.014(3) 0.069(6) -0.005(3) 0.027(4) -0.006(3)
C4 0.058(5) 0.017(4) 0.095(7) -0.013(4) 0.036(5) -0.001(3)
C5 0.041(4) 0.034(4) 0.070(6) -0.010(4) 0.027(4) 0.002(3)
C6 0.034(4) 0.024(4) 0.054(5) -0.005(3) 0.018(3) 0.002(3)
C7 0.028(3) 0.018(3) 0.045(5) 0.000(3) 0.007(3) -0.002(2)
C8 0.025(3) 0.018(3) 0.046(4) -0.001(3) 0.011(3) -0.003(2)
C9 0.035(4) 0.016(3) 0.048(5) -0.004(3) 0.011(3) -0.003(3)
C10 0.044(4) 0.028(4) 0.050(5) 0.000(3) 0.013(4) -0.002(3)
C11 0.058(6) 0.047(5) 0.057(6) 0.001(4) 0.012(5) 0.001(4)
C12 0.069(6) 0.051(5) 0.048(6) 0.000(4) 0.024(5) -0.001(4)
C13 0.045(5) 0.039(4) 0.047(5) -0.005(4) 0.014(4) -0.008(3)
C14 0.046(4) 0.017(3) 0.045(5) -0.002(3) 0.018(3) -0.006(3)
C15 0.035(4) 0.017(3) 0.051(5) -0.006(3) 0.015(3) -0.007(3)
C16 0.031(4) 0.023(3) 0.069(6) -0.009(4) 0.015(4) -0.004(3)
C17 0.031(4) 0.031(4) 0.071(6) -0.011(4) 0.010(4) 0.002(3)
C18 0.039(4) 0.028(4) 0.057(5) 0.000(3) 0.006(4) 0.003(3)
C19 0.030(4) 0.036(4) 0.048(5) -0.008(3) 0.015(3) -0.005(3)
C20 0.030(4) 0.022(3) 0.039(4) -0.005(3) 0.009(3) -0.005(3)
C21 0.029(4) 0.015(3) 0.060(5) -0.003(3) 0.009(3) -0.005(3)
C22 0.034(4) 0.014(3) 0.038(4) 0.003(3) 0.005(3) -0.006(3)
C23 0.033(4) 0.025(4) 0.052(5) -0.003(3) 0.024(4) -0.005(3)
C24 0.036(4) 0.039(4) 0.052(5) -0.008(4) 0.011(4) -0.009(3)
C25 0.047(5) 0.057(5) 0.051(5) -0.013(4) 0.008(4) -0.009(4)
C26 0.053(5) 0.048(5) 0.085(8) -0.029(5) 0.025(5) -0.025(4)
C27 0.058(5) 0.027(4) 0.089(7) -0.019(4) 0.043(5) -0.017(4)
C28 0.040(4) 0.022(4) 0.075(6) -0.012(4) 0.037(4) -0.009(3)
C29 0.053(5) 0.025(4) 0.047(5) 0.000(3) 0.029(4) 0.002(3)
C30 0.089(7) 0.025(4) 0.080(7) 0.012(4) 0.048(6) 0.004(4)
C31 0.113(9) 0.033(5) 0.086(8) 0.026(5) 0.043(7) 0.027(5)
C32 0.072(6) 0.065(7) 0.059(6) 0.012(5) 0.014(5) 0.026(5)
C33 0.055(5) 0.038(4) 0.056(6) 0.014(4) 0.016(4) 0.008(4)
C34 0.040(4) 0.023(3) 0.049(5) 0.000(3) 0.020(4) 0.003(3)
C35 0.033(4) 0.025(3) 0.041(4) -0.001(3) 0.011(3) -0.002(3)
C36 0.043(4) 0.022(3) 0.046(5) -0.011(3) 0.024(4) -0.003(3)
C37 0.056(5) 0.058(5) 0.040(5) -0.007(4) 0.021(4) 0.005(4)
C38 0.109(9) 0.078(7) 0.055(7) 0.006(5) 0.054(7) -0.003(6)
C39 0.072(7) 0.095(8) 0.057(7) -0.034(6) 0.043(6) -0.037(6)
C40 0.046(5) 0.107(8) 0.049(6) -0.029(5) 0.020(4) -0.029(5)
C41 0.045(5) 0.062(6) 0.053(6) -0.004(4) 0.016(4) -0.005(4)
C42 0.098(8) 0.050(6) 0.071(7) 0.001(5) 0.040(6) 0.021(5)
C43 0.152(13) 0.111(11) 0.080(9) -0.015(8) 0.053(9) 0.045(9)
C44 0.155(13) 0.068(8) 0.115(11) -0.022(8) 0.033(10) 0.054(8)
C45 0.128(10) 0.048(6) 0.102(10) -0.022(6) 0.025(8) 0.026(6)
C46 0.083(6) 0.032(4) 0.062(6) -0.004(4) 0.017(5) 0.011(4)
Pd2 0.0279(3) 0.0199(3) 0.0797(5) -0.0159(3) 0.0164(3) -0.0031(2)
Cl3 0.0477(12) 0.0501(12) 0.0690(15) -0.0183(11) 0.0108(10) -0.0053(9)
Cl4 0.0426(11) 0.0269(9) 0.0994(17) -0.0043(10) 0.0371(11) -0.0026(8)
N51 0.021(3) 0.017(3) 0.058(4) -0.004(3) 0.007(3) 0.001(2)
N52 0.022(3) 0.017(3) 0.056(4) -0.001(2) 0.016(3) 0.001(2)
N53 0.036(4) 0.022(3) 0.112(6) -0.021(4) 0.015(4) -0.003(3)
C51 0.028(4) 0.022(3) 0.046(5) -0.004(3) 0.017(3) 0.002(3)
C52 0.023(3) 0.021(3) 0.046(5) -0.001(3) 0.007(3) -0.001(2)
C53 0.027(4) 0.017(3) 0.065(5) -0.007(3) 0.010(3) 0.000(3)
C54 0.037(4) 0.018(3) 0.054(5) -0.005(3) 0.004(3) -0.001(3)
C55 0.026(4) 0.031(4) 0.053(5) -0.004(3) 0.002(3) -0.006(3)
C56 0.022(3) 0.027(3) 0.044(4) -0.001(3) 0.008(3) 0.003(3)
C57 0.024(3) 0.018(3) 0.045(4) 0.000(3) 0.012(3) 0.003(2)
C58 0.025(3) 0.025(3) 0.051(5) 0.006(3) 0.017(3) 0.008(3)
C59 0.019(3) 0.022(3) 0.041(4) 0.000(3) 0.013(3) 0.003(2)
C60 0.032(4) 0.032(4) 0.043(5) 0.002(3) 0.011(3) 0.009(3)
C61 0.062(5) 0.040(4) 0.040(5) 0.014(4) 0.024(4) 0.012(4)
C62 0.037(4) 0.043(4) 0.051(5) 0.002(4) 0.023(4) 0.004(3)
C63 0.028(4) 0.038(4) 0.046(5) 0.001(3) 0.011(3) 0.005(3)
C64 0.026(3) 0.022(3) 0.037(4) 0.001(3) 0.011(3) 0.004(3)
C65 0.041(4) 0.031(4) 0.041(5) 0.008(3) 0.017(3) 0.017(3)
C66 0.063(5) 0.064(6) 0.042(5) 0.016(4) 0.020(4) 0.034(4)
C67 0.086(8) 0.126(10) 0.053(6) 0.048(6) 0.027(6) 0.058(7)
C68 0.098(8) 0.133(10) 0.079(8) 0.067(7) 0.062(7) 0.070(8)
C69 0.072(6) 0.066(6) 0.091(7) 0.048(6) 0.059(6) 0.036(5)
C70 0.043(4) 0.028(4) 0.053(5) 0.019(3) 0.024(4) 0.015(3)
C71 0.036(4) 0.013(3) 0.114(8) -0.003(4) 0.037(5) 0.004(3)
C72 0.024(3) 0.017(3) 0.056(5) -0.009(3) 0.008(3) 0.001(2)
C73 0.018(3) 0.019(3) 0.059(5) -0.005(3) 0.001(3) -0.002(2)
C74 0.031(4) 0.020(3) 0.076(6) 0.003(4) 0.017(4) -0.001(3)
C75 0.046(5) 0.040(4) 0.060(6) -0.005(4) 0.020(4) 0.001(3)
C76 0.039(4) 0.035(4) 0.075(6) -0.014(4) 0.027(4) -0.002(3)
C77 0.034(4) 0.018(4) 0.072(6) -0.007(3) 0.010(4) 0.001(3)
C78 0.020(3) 0.020(3) 0.053(5) -0.008(3) -0.001(3) -0.002(2)
C79 0.022(3) 0.025(3) 0.044(5) -0.004(3) -0.002(3) -0.004(3)
C80 0.044(4) 0.022(4) 0.055(6) -0.002(3) -0.006(4) -0.001(3)
C81 0.048(5) 0.034(4) 0.058(6) 0.008(4) -0.008(4) -0.008(4)
C82 0.052(5) 0.059(6) 0.039(5) -0.003(4) 0.003(4) -0.013(4)
C83 0.040(4) 0.032(4) 0.055(5) -0.006(4) 0.001(4) 0.000(3)
C84 0.019(3) 0.029(4) 0.055(5) -0.006(3) 0.001(3) -0.002(3)
C85 0.024(3) 0.027(4) 0.062(5) -0.013(3) 0.007(3) -0.001(3)
C86 0.026(4) 0.025(4) 0.055(5) -0.015(3) 0.004(3) -0.004(3)
C87 0.032(4) 0.045(5) 0.058(5) 0.019(4) 0.007(4) -0.004(3)
C88 0.025(4) 0.071(6) 0.064(6) 0.011(5) 0.012(4) -0.004(4)
C89 0.025(4) 0.058(5) 0.047(5) -0.005(4) 0.001(3) 0.002(3)
C90 0.033(4) 0.068(6) 0.054(6) 0.001(4) 0.009(4) 0.000(4)
C91 0.032(4) 0.068(6) 0.036(5) -0.007(4) 0.004(3) 0.004(4)
C92 0.051(6) 0.077(8) 0.30(2) -0.106(11) 0.007(9) 0.002(6)
C93 0.071(8) 0.059(7) 0.29(2) -0.094(10) -0.016(10) 0.009(6)
C94 0.075(7) 0.041(6) 0.153(12) -0.029(6) 0.003(7) -0.014(5)
C95 0.052(5) 0.073(7) 0.055(6) -0.012(5) 0.012(4) -0.031(5)
C96 0.044(5) 0.038(4) 0.065(6) -0.014(4) 0.022(4) -0.011(3)

loop_
_atom_type_symbol
_atom_type_description
_atom_type_scat_dispersion_real
_atom_type_scat_dispersion_imag
_atom_type_scat_source
C C 0.0033 0.0016 'International Tables Vol C Tables 4.2.6.8 and 6.1.1.4'
H H 0.0000 0.0000 'International Tables Vol C Tables 4.2.6.8 and 6.1.1.4'
N N 0.0061 0.0033 'International Tables Vol C Tables 4.2.6.8 and 6.1.1.4'
Cl Cl 0.1484 0.1585 'International Tables Vol C Tables 4.2.6.8 and 6.1.1.4'
Pd Pd -0.9988 1.0072 'International Tables Vol C Tables 4.2.6.8 and 6.1.1.4'

loop_
_geom_angle_atom_site_label_1
_geom_angle_atom_site_label_2
_geom_angle_atom_site_label_3
_geom_angle
_geom_angle_site_symmetry_1
_geom_angle_site_symmetry_3
Cl6 C101 Cl5 121.2(15) . .
Cl6 C101 H10A 107.0 . .
Cl5 C101 H10A 107.0 . .
Cl6 C101 H10B 107.0 . .
Cl5 C101 H10B 107.0 . .
H10A C101 H10B 106.8 . .
Cl7 C102 Cl8 108.2(9) . .
Cl7 C102 H10C 110.1 . .
Cl8 C102 H10C 110.1 . .
Cl7 C102 H10D 110.1 . .
Cl8 C102 H10D 110.1 . .
H10C C102 H10D 108.4 . .
Cl10 C104 Cl9 75.2(15) . .
Cl10 C104 H10E 116.0 . .
Cl9 C104 H10E 116.0 . .
Cl10 C104 H10F 115.9 . .
Cl9 C104 H10F 115.9 . .
H10E C104 H10F 112.9 . .
C104 Cl9 Cl10 48.0(11) . .
C104 Cl10 Cl9 56.8(12) . .
Cl11 C103 Cl12 107.2(14) . .
Cl11 C103 H10G 110.3 . .
Cl12 C103 H10G 110.3 . .
Cl11 C103 H10H 110.3 . .
Cl12 C103 H10H 110.3 . .
H10G C103 H10H 108.5 . .
C113 C112 C113 180(2) . 3_665
C113 C112 C111 58.0(13) . 3_665
C113 C112 C111 122.0(13) 3_665 3_665
C113 C112 C111 122.0(13) . .
C113 C112 C111 58.0(13) 3_665 .
C111 C112 C111 179.998(3) 3_665 .
C113 C114 C111 72(2) . 3_665
C113 C114 C115 133(2) . .
C111 C114 C115 153(2) 3_665 .
C114 C111 C113 48.9(13) 3_665 3_665
C114 C111 C112 102.8(15) 3_665 .
C113 C111 C112 53.9(13) 3_665 .
C114 C113 C112 127(3) . .
C114 C113 C111 58.9(17) . 3_665
C112 C113 C111 68.1(15) . 3_665
C1 Pd1 N3 178.9(2) . .
C1 Pd1 Cl1 88.95(19) . .
N3 Pd1 Cl1 90.96(18) . .
C1 Pd1 Cl2 88.62(19) . .
N3 Pd1 Cl2 91.46(18) . .
Cl1 Pd1 Cl2 177.46(7) . .
C1 N1 C2 109.7(5) . .
C1 N1 C22 129.7(5) . .
C2 N1 C22 120.4(5) . .
C1 N2 C7 110.2(5) . .
C1 N2 C8 130.1(5) . .
C7 N2 C8 119.7(5) . .
C46 N3 C42 119.1(7) . .
C46 N3 Pd1 119.5(6) . .
C42 N3 Pd1 121.4(6) . .
N2 C1 N1 107.3(5) . .
N2 C1 Pd1 125.1(4) . .
N1 C1 Pd1 127.6(4) . .
C7 C2 C3 120.9(6) . .
C7 C2 N1 106.5(5) . .
C3 C2 N1 132.6(6) . .
C4 C3 C2 117.1(6) . .
C4 C3 H3 121.4 . .
C2 C3 H3 121.4 . .
C3 C4 C5 122.1(7) . .
C3 C4 H4 118.9 . .
C5 C4 H4 118.9 . .
C6 C5 C4 121.0(7) . .
C6 C5 H5 119.5 . .
C4 C5 H5 119.5 . .
C5 C6 C7 117.4(6) . .
C5 C6 H6 121.3 . .
C7 C6 H6 121.3 . .
C6 C7 C2 121.4(6) . .
C6 C7 N2 132.2(6) . .
C2 C7 N2 106.3(5) . .
N2 C8 C20 112.4(5) . .
N2 C8 C9 113.1(5) . .
C20 C8 C9 102.5(5) . .
N2 C8 C21 113.7(5) . .
C20 C8 C21 106.7(5) . .
C9 C8 C21 107.6(5) . .
C10 C9 C14 121.7(7) . .
C10 C9 C8 129.4(6) . .
C14 C9 C8 108.7(6) . .
C9 C10 C11 117.7(7) . .
C9 C10 H10 121.1 . .
C11 C10 H10 121.1 . .
C10 C11 C12 121.0(8) . .
C10 C11 H11 119.5 . .
C12 C11 H11 119.5 . .
C13 C12 C11 121.5(8) . .
C13 C12 H12 119.2 . .
C11 C12 H12 119.2 . .
C12 C13 C14 117.6(7) . .
C12 C13 H13 121.2 . .
C14 C13 H13 121.2 . .
C13 C14 C9 120.3(7) . .
C13 C14 C15 130.3(7) . .
C9 C14 C15 109.4(6) . .
C16 C15 C20 121.0(7) . .
C16 C15 C14 131.0(7) . .
C20 C15 C14 108.0(6) . .
C15 C16 C17 117.6(7) . .
C15 C16 H16 121.2 . .
C17 C16 H16 121.2 . .
C18 C17 C16 121.9(7) . .
C18 C17 H17 119.0 . .
C16 C17 H17 119.0 . .
C19 C18 C17 119.7(7) . .
C19 C18 H18 120.2 . .
C17 C18 H18 120.2 . .
C20 C19 C18 118.6(7) . .
C20 C19 H19 120.7 . .
C18 C19 H19 120.7 . .
C19 C20 C15 121.2(6) . .
C19 C20 C8 128.4(6) . .
C15 C20 C8 110.2(6) . .
C8 C21 H21A 109.5 . .
C8 C21 H21B 109.5 . .
H21A C21 H21B 109.5 . .
C8 C21 H21C 109.5 . .
H21A C21 H21C 109.5 . .
H21B C21 H21C 109.5 . .
N1 C22 C34 110.6(5) . .
N1 C22 C23 111.9(5) . .
C34 C22 C23 102.0(5) . .
N1 C22 C35 113.0(5) . .
C34 C22 C35 109.7(6) . .
C23 C22 C35 109.1(5) . .
C24 C23 C28 122.5(7) . .
C24 C23 C22 127.8(6) . .
C28 C23 C22 109.6(7) . .
C23 C24 C25 117.8(7) . .
C23 C24 H24 121.1 . .
C25 C24 H24 121.1 . .
C26 C25 C24 121.5(9) . .
C26 C25 H25 119.3 . .
C24 C25 H25 119.3 . .
C27 C26 C25 120.4(8) . .
C27 C26 H26 119.8 . .
C25 C26 H26 119.8 . .
C26 C27 C28 119.6(8) . .
C26 C27 H27 120.2 . .
C28 C27 H27 120.2 . .
C23 C28 C27 118.2(8) . .
C23 C28 C29 109.0(6) . .
C27 C28 C29 132.8(7) . .
C30 C29 C34 118.5(8) . .
C30 C29 C28 132.1(8) . .
C34 C29 C28 109.3(6) . .
C31 C30 C29 119.8(8) . .
C31 C30 H30 120.1 . .
C29 C30 H30 120.1 . .
C30 C31 C32 120.3(8) . .
C30 C31 H31 119.8 . .
C32 C31 H31 119.8 . .
C31 C32 C33 120.8(9) . .
C31 C32 H32 119.6 . .
C33 C32 H32 119.6 . .
C34 C33 C32 119.0(8) . .
C34 C33 H33 120.5 . .
C32 C33 H33 120.5 . .
C33 C34 C29 121.6(7) . .
C33 C34 C22 129.2(6) . .
C29 C34 C22 109.1(6) . .
C36 C35 C22 115.0(5) . .
C36 C35 H35A 108.5 . .
C22 C35 H35A 108.5 . .
C36 C35 H35B 108.5 . .
C22 C35 H35B 108.5 . .
H35A C35 H35B 107.5 . .
C37 C36 C41 119.6(7) . .
C37 C36 C35 119.6(7) . .
C41 C36 C35 120.7(7) . .
C36 C37 C38 119.5(9) . .
C36 C37 H37 120.3 . .
C38 C37 H37 120.3 . .
C39 C38 C37 120.1(9) . .
C39 C38 H38 120.0 . .
C37 C38 H38 120.0 . .
C40 C39 C38 119.3(8) . .
C40 C39 H39 120.3 . .
C38 C39 H39 120.3 . .
C39 C40 C41 121.1(9) . .
C39 C40 H40 119.4 . .
C41 C40 H40 119.4 . .
C36 C41 C40 120.3(8) . .
C36 C41 H41 119.9 . .
C40 C41 H41 119.9 . .
N3 C42 C43 123.6(10) . .
N3 C42 H42 118.2 . .
C43 C42 H42 118.2 . .
C42 C43 C44 117.2(11) . .
C42 C43 H43 121.4 . .
C44 C43 H43 121.4 . .
C45 C44 C43 120.8(10) . .
C45 C44 H44 119.6 . .
C43 C44 H44 119.6 . .
C44 C45 C46 116.7(11) . .
C44 C45 H45 121.7 . .
C46 C45 H45 121.7 . .
N3 C46 C45 122.7(10) . .
N3 C46 H46 118.7 . .
C45 C46 H46 118.7 . .
C51 Pd2 N53 178.7(3) . .
C51 Pd2 Cl4 89.5(2) . .
N53 Pd2 Cl4 90.3(2) . .
C51 Pd2 Cl3 88.3(2) . .
N53 Pd2 Cl3 91.9(2) . .
Cl4 Pd2 Cl3 177.82(7) . .
C51 N51 C52 109.9(5) . .
C51 N51 C72 129.3(5) . .
C52 N51 C72 120.5(5) . .
C51 N52 C57 109.6(5) . .
C51 N52 C58 129.3(5) . .
C57 N52 C58 121.2(5) . .
C96 N53 C92 117.5(7) . .
C96 N53 Pd2 121.7(5) . .
C92 N53 Pd2 120.8(6) . .
N52 C51 N51 107.0(5) . .
N52 C51 Pd2 125.1(4) . .
N51 C51 Pd2 127.9(5) . .
C57 C52 C53 120.8(6) . .
C57 C52 N51 106.6(5) . .
C53 C52 N51 132.5(6) . .
C54 C53 C52 117.2(6) . .
C54 C53 H53 121.4 . .
C52 C53 H53 121.4 . .
C53 C54 C55 122.4(6) . .
C53 C54 H54 118.8 . .
C55 C54 H54 118.8 . .
C56 C55 C54 120.9(6) . .
C56 C55 H55 119.6 . .
C54 C55 H55 119.6 . .
C55 C56 C57 116.9(6) . .
C55 C56 H56 121.5 . .
C57 C56 H56 121.5 . .
C52 C57 C56 121.7(6) . .
C52 C57 N52 106.9(5) . .
C56 C57 N52 131.4(5) . .
N52 C58 C70 112.6(6) . .
N52 C58 C71 114.5(5) . .
C70 C58 C71 108.0(6) . .
N52 C58 C59 111.1(5) . .
C70 C58 C59 102.5(5) . .
C71 C58 C59 107.4(6) . .
C60 C59 C64 121.6(6) . .
C60 C59 C58 128.7(6) . .
C64 C59 C58 109.5(6) . .
C59 C60 C61 117.8(7) . .
C59 C60 H60 121.1 . .
C61 C60 H60 121.1 . .
C62 C61 C60 120.6(7) . .
C62 C61 H61 119.7 . .
C60 C61 H61 119.7 . .
C61 C62 C63 121.8(7) . .
C61 C62 H62 119.1 . .
C63 C62 H62 119.1 . .
C62 C63 C64 117.4(7) . .
C62 C63 H63 121.3 . .
C64 C63 H63 121.3 . .
C59 C64 C63 120.7(6) . .
C59 C64 C65 108.6(5) . .
C63 C64 C65 130.7(6) . .
C66 C65 C70 120.0(7) . .
C66 C65 C64 131.3(7) . .
C70 C65 C64 108.7(6) . .
C67 C66 C65 117.9(8) . .
C67 C66 H66 121.1 . .
C65 C66 H66 121.1 . .
C66 C67 C68 121.6(9) . .
C66 C67 H67 119.2 . .
C68 C67 H67 119.2 . .
C69 C68 C67 120.8(8) . .
C69 C68 H68 119.6 . .
C67 C68 H68 119.6 . .
C68 C69 C70 118.7(8) . .
C68 C69 H69 120.6 . .
C70 C69 H69 120.6 . .
C69 C70 C65 121.0(7) . .
C69 C70 C58 129.3(7) . .
C65 C70 C58 109.5(6) . .
C58 C71 H71A 109.5 . .
C58 C71 H71B 109.5 . .
H71A C71 H71B 109.5 . .
C58 C71 H71C 109.5 . .
H71A C71 H71C 109.5 . .
H71B C71 H71C 109.5 . .
N51 C72 C73 111.7(6) . .
N51 C72 C84 111.9(5) . .
C73 C72 C84 102.3(5) . .
N51 C72 C85 111.8(5) . .
C73 C72 C85 109.2(5) . .
C84 C72 C85 109.6(6) . .
C74 C73 C78 121.7(7) . .
C74 C73 C72 129.0(6) . .
C78 C73 C72 109.2(6) . .
C73 C74 C75 118.3(7) . .
C73 C74 H74 120.8 . .
C75 C74 H74 120.8 . .
C76 C75 C74 120.1(8) . .
C76 C75 H75 120.0 . .
C74 C75 H75 120.0 . .
C77 C76 C75 121.6(7) . .
C77 C76 H76 119.2 . .
C75 C76 H76 119.2 . .
C76 C77 C78 119.1(6) . .
C76 C77 H77 120.4 . .
C78 C77 H77 120.4 . .
C73 C78 C77 119.2(7) . .
C73 C78 C79 108.9(6) . .
C77 C78 C79 131.8(6) . .
C80 C79 C84 119.1(7) . .
C80 C79 C78 132.1(7) . .
C84 C79 C78 108.7(6) . .
C81 C80 C79 119.1(7) . .
C81 C80 H80 120.4 . .
C79 C80 H80 120.4 . .
C80 C81 C82 121.9(8) . .
C80 C81 H81 119.1 . .
C82 C81 H81 119.1 . .
C83 C82 C81 119.1(8) . .
C83 C82 H82 120.5 . .
C81 C82 H82 120.5 . .
C84 C83 C82 118.7(7) . .
C84 C83 H83 120.7 . .
C82 C83 H83 120.7 . .
C83 C84 C79 122.1(7) . .
C83 C84 C72 128.4(6) . .
C79 C84 C72 109.4(6) . .
C86 C85 C72 114.7(5) . .
C86 C85 H85A 108.6 . .
C72 C85 H85A 108.6 . .
C86 C85 H85B 108.6 . .
C72 C85 H85B 108.6 . .
H85A C85 H85B 107.6 . .
C87 C86 C91 118.5(7) . .
C87 C86 C85 120.6(7) . .
C91 C86 C85 120.8(7) . .
C88 C87 C86 121.4(8) . .
C88 C87 H87 119.3 . .
C86 C87 H87 119.3 . .
C87 C88 C89 120.6(7) . .
C87 C88 H88 119.7 . .
C89 C88 H88 119.7 . .
C90 C89 C88 119.9(7) . .
C90 C89 H89 120.1 . .
C88 C89 H89 120.1 . .
C89 C90 C91 119.5(8) . .
C89 C90 H90 120.2 . .
C91 C90 H90 120.2 . .
C86 C91 C90 120.1(7) . .
C86 C91 H91 119.9 . .
C90 C91 H91 119.9 . .
N53 C92 C93 123.4(10) . .
N53 C92 H92 118.3 . .
C93 C92 H92 118.3 . .
C92 C93 C94 117.2(11) . .
C92 C93 H93 121.4 . .
C94 C93 H93 121.4 . .
C95 C94 C93 118.8(9) . .
C95 C94 H94 120.6 . .
C93 C94 H94 120.6 . .
C94 C95 C96 118.8(8) . .
C94 C95 H95 120.6 . .
C96 C95 H95 120.6 . .
N53 C96 C95 123.9(8) . .
N53 C96 H96 118.1 . .
C95 C96 H96 118.1 . .

loop_
_geom_bond_atom_site_label_1
_geom_bond_atom_site_label_2
_geom_bond_distance
_geom_bond_site_symmetry_2
C101 Cl6 1.49(2) .
C101 Cl5 1.71(2) .
C101 H10A 0.9900 .
C101 H10B 0.9900 .
C102 Cl7 1.647(15) .
C102 Cl8 1.802(15) .
C102 H10C 0.9900 .
C102 H10D 0.9900 .
C104 Cl10 1.78(3) .
C104 Cl9 2.01(4) .
C104 H10E 0.9900 .
C104 H10F 0.9900 .
Cl9 Cl10 2.32(2) .
C103 Cl11 1.79(3) .
C103 Cl12 1.90(3) .
C103 H10G 0.9900 .
C103 H10H 0.9900 .
C112 C113 1.42(3) .
C112 C113 1.42(3) 3_665
C112 C111 1.636(19) 3_665
C112 C111 1.636(19) .
C114 C113 1.18(3) .
C114 C111 1.35(2) 3_665
C114 C115 1.35(2) .
C111 C114 1.35(2) 3_665
C111 C113 1.50(3) 3_665
C113 C111 1.50(3) 3_665
Pd1 C1 1.961(6) .
Pd1 N3 2.088(6) .
Pd1 Cl1 2.308(2) .
Pd1 Cl2 2.3137(18) .
N1 C1 1.367(7) .
N1 C2 1.402(8) .
N1 C22 1.496(8) .
N2 C1 1.355(8) .
N2 C7 1.403(8) .
N2 C8 1.491(7) .
N3 C46 1.335(10) .
N3 C42 1.315(11) .
C2 C7 1.399(8) .
C2 C3 1.383(9) .
C3 C4 1.370(10) .
C3 H3 0.9500 .
C4 C5 1.397(10) .
C4 H4 0.9500 .
C5 C6 1.369(9) .
C5 H5 0.9500 .
C6 C7 1.386(9) .
C6 H6 0.9500 .
C8 C20 1.512(9) .
C8 C9 1.526(10) .
C8 C21 1.548(9) .
C9 C10 1.370(10) .
C9 C14 1.399(9) .
C10 C11 1.384(11) .
C10 H10 0.9500 .
C11 C12 1.383(11) .
C11 H11 0.9500 .
C12 C13 1.384(11) .
C12 H12 0.9500 .
C13 C14 1.387(10) .
C13 H13 0.9500 .
C14 C15 1.475(10) .
C15 C16 1.385(9) .
C15 C20 1.395(9) .
C16 C17 1.391(11) .
C16 H16 0.9500 .
C17 C18 1.392(11) .
C17 H17 0.9500 .
C18 C19 1.401(10) .
C18 H18 0.9500 .
C19 C20 1.376(10) .
C19 H19 0.9500 .
C21 H21A 0.9800 .
C21 H21B 0.9800 .
C21 H21C 0.9800 .
C22 C34 1.534(9) .
C22 C23 1.522(9) .
C22 C35 1.539(9) .
C23 C24 1.378(10) .
C23 C28 1.400(9) .
C24 C25 1.378(10) .
C24 H24 0.9500 .
C25 C26 1.386(12) .
C25 H25 0.9500 .
C26 C27 1.379(13) .
C26 H26 0.9500 .
C27 C28 1.402(11) .
C27 H27 0.9500 .
C28 C29 1.455(11) .
C29 C30 1.383(11) .
C29 C34 1.399(10) .
C30 C31 1.387(14) .
C30 H30 0.9500 .
C31 C32 1.377(14) .
C31 H31 0.9500 .
C32 C33 1.370(11) .
C32 H32 0.9500 .
C33 C34 1.372(11) .
C33 H33 0.9500 .
C35 C36 1.521(9) .
C35 H35A 0.9900 .
C35 H35B 0.9900 .
C36 C37 1.365(10) .
C36 C41 1.370(11) .
C37 C38 1.392(12) .
C37 H37 0.9500 .
C38 C39 1.408(14) .
C38 H38 0.9500 .
C39 C40 1.312(13) .
C39 H39 0.9500 .
C40 C41 1.401(11) .
C40 H40 0.9500 .
C41 H41 0.9500 .
C42 C43 1.359(13) .
C42 H42 0.9500 .
C43 C44 1.371(17) .
C43 H43 0.9500 .
C44 C45 1.401(17) .
C44 H44 0.9500 .
C45 C46 1.363(12) .
C45 H45 0.9500 .
C46 H46 0.9500 .
Pd2 C51 1.964(6) .
Pd2 N53 2.076(6) .
Pd2 Cl4 2.316(2) .
Pd2 Cl3 2.325(2) .
N51 C51 1.363(8) .
N51 C52 1.400(8) .
N51 C72 1.505(8) .
N52 C51 1.361(8) .
N52 C57 1.404(8) .
N52 C58 1.489(7) .
N53 C96 1.306(9) .
N53 C92 1.319(12) .
C52 C57 1.380(8) .
C52 C53 1.397(9) .
C53 C54 1.364(9) .
C53 H53 0.9500 .
C54 C55 1.389(9) .
C54 H54 0.9500 .
C55 C56 1.382(9) .
C55 H55 0.9500 .
C56 C57 1.396(9) .
C56 H56 0.9500 .
C58 C70 1.501(10) .
C58 C71 1.522(10) .
C58 C59 1.520(9) .
C59 C60 1.373(9) .
C59 C64 1.401(9) .
C60 C61 1.391(10) .
C60 H60 0.9500 .
C61 C62 1.388(11) .
C61 H61 0.9500 .
C62 C63 1.387(10) .
C62 H62 0.9500 .
C63 C64 1.385(9) .
C63 H63 0.9500 .
C64 C65 1.458(9) .
C65 C66 1.394(10) .
C65 C70 1.410(9) .
C66 C67 1.373(12) .
C66 H66 0.9500 .
C67 C68 1.403(14) .
C67 H67 0.9500 .
C68 C69 1.358(13) .
C68 H68 0.9500 .
C69 C70 1.381(10) .
C69 H69 0.9500 .
C71 H71A 0.9800 .
C71 H71B 0.9800 .
C71 H71C 0.9800 .
C72 C73 1.524(10) .
C72 C84 1.521(10) .
C72 C85 1.544(9) .
C73 C74 1.377(10) .
C73 C78 1.393(9) .
C74 C75 1.403(10) .
C74 H74 0.9500 .
C75 C76 1.383(11) .
C75 H75 0.9500 .
C76 C77 1.367(11) .
C76 H76 0.9500 .
C77 C78 1.404(10) .
C77 H77 0.9500 .
C78 C79 1.473(10) .
C79 C80 1.386(10) .
C79 C84 1.390(9) .
C80 C81 1.362(11) .
C80 H80 0.9500 .
C81 C82 1.400(12) .
C81 H81 0.9500 .
C82 C83 1.385(11) .
C82 H82 0.9500 .
C83 C84 1.373(10) .
C83 H83 0.9500 .
C85 C86 1.517(9) .
C85 H85A 0.9900 .
C85 H85B 0.9900 .
C86 C87 1.367(10) .
C86 C91 1.390(11) .
C87 C88 1.357(10) .
C87 H87 0.9500 .
C88 C89 1.374(11) .
C88 H88 0.9500 .
C89 C90 1.367(11) .
C89 H89 0.9500 .
C90 C91 1.398(10) .
C90 H90 0.9500 .
C91 H91 0.9500 .
C92 C93 1.383(14) .
C92 H92 0.9500 .
C93 C94 1.393(16) .
C93 H93 0.9500 .
C94 C95 1.352(13) .
C94 H94 0.9500 .
C95 C96 1.368(10) .
C95 H95 0.9500 .
C96 H96 0.9500 .

loop_
_geom_torsion_atom_site_label_1
_geom_torsion_atom_site_label_2
_geom_torsion_atom_site_label_3
_geom_torsion_atom_site_label_4
_geom_torsion
_geom_torsion_site_symmetry_1
_geom_torsion_site_symmetry_4
C113 C112 C111 C114 -179.4(17) . 3_665
C113 C112 C111 C114 0.6(17) 3_665 3_665
C113 C112 C111 C113 179.999(1) . 3_665
C111 C114 C113 C112 -1(3) 3_665 .
C115 C114 C113 C112 168.7(19) . .
C115 C114 C113 C111 170(3) . 3_665
C111 C112 C113 C114 1(2) 3_665 .
C111 C112 C113 C114 -179(2) . .
C111 C112 C113 C111 180.0 . 3_665
Cl1 Pd1 N3 C46 -124.4(6) . .
Cl2 Pd1 N3 C46 54.8(6) . .
Cl1 Pd1 N3 C42 54.1(7) . .
Cl2 Pd1 N3 C42 -126.7(7) . .
C7 N2 C1 N1 -0.2(7) . .
C8 N2 C1 N1 177.7(6) . .
C7 N2 C1 Pd1 178.7(5) . .
C8 N2 C1 Pd1 -3.4(10) . .
C2 N1 C1 N2 0.5(7) . .
C22 N1 C1 N2 -175.3(6) . .
C2 N1 C1 Pd1 -178.3(5) . .
C22 N1 C1 Pd1 5.8(10) . .
Cl1 Pd1 C1 N2 94.1(5) . .
Cl2 Pd1 C1 N2 -85.2(5) . .
Cl1 Pd1 C1 N1 -87.3(6) . .
Cl2 Pd1 C1 N1 93.4(6) . .
C1 N1 C2 C7 -0.7(8) . .
C22 N1 C2 C7 175.6(6) . .
C1 N1 C2 C3 179.0(8) . .
C22 N1 C2 C3 -4.6(12) . .
C7 C2 C3 C4 0.5(11) . .
N1 C2 C3 C4 -179.2(8) . .
C2 C3 C4 C5 -0.2(13) . .
C3 C4 C5 C6 0.1(14) . .
C4 C5 C6 C7 -0.2(12) . .
C5 C6 C7 C2 0.5(11) . .
C5 C6 C7 N2 178.6(7) . .
C3 C2 C7 C6 -0.6(11) . .
N1 C2 C7 C6 179.1(6) . .
C3 C2 C7 N2 -179.2(7) . .
N1 C2 C7 N2 0.6(7) . .
C1 N2 C7 C6 -178.6(7) . .
C8 N2 C7 C6 3.3(11) . .
C1 N2 C7 C2 -0.3(7) . .
C8 N2 C7 C2 -178.4(6) . .
C1 N2 C8 C20 -124.9(7) . .
C7 N2 C8 C20 52.8(8) . .
C1 N2 C8 C9 119.6(7) . .
C7 N2 C8 C9 -62.7(7) . .
C1 N2 C8 C21 -3.6(10) . .
C7 N2 C8 C21 174.1(6) . .
N2 C8 C9 C10 -53.0(9) . .
C20 C8 C9 C10 -174.3(7) . .
C21 C8 C9 C10 73.5(8) . .
N2 C8 C9 C14 131.9(5) . .
C20 C8 C9 C14 10.7(6) . .
C21 C8 C9 C14 -101.6(6) . .
C14 C9 C10 C11 1.5(10) . .
C8 C9 C10 C11 -173.0(7) . .
C9 C10 C11 C12 0.5(11) . .
C10 C11 C12 C13 -1.5(13) . .
C11 C12 C13 C14 0.5(12) . .
C12 C13 C14 C9 1.4(10) . .
C12 C13 C14 C15 -177.3(7) . .
C10 C9 C14 C13 -2.5(10) . .
C8 C9 C14 C13 173.0(6) . .
C10 C9 C14 C15 176.5(6) . .
C8 C9 C14 C15 -8.0(7) . .
C13 C14 C15 C16 2.7(12) . .
C9 C14 C15 C16 -176.2(6) . .
C13 C14 C15 C20 -179.5(7) . .
C9 C14 C15 C20 1.6(7) . .
C20 C15 C16 C17 -0.5(9) . .
C14 C15 C16 C17 177.2(6) . .
C15 C16 C17 C18 -0.1(10) . .
C16 C17 C18 C19 0.4(11) . .
C17 C18 C19 C20 -0.2(10) . .
C18 C19 C20 C15 -0.3(10) . .
C18 C19 C20 C8 176.1(6) . .
C16 C15 C20 C19 0.6(10) . .
C14 C15 C20 C19 -177.5(6) . .
C16 C15 C20 C8 -176.4(6) . .
C14 C15 C20 C8 5.5(7) . .
N2 C8 C20 C19 51.7(9) . .
C9 C8 C20 C19 173.4(6) . .
C21 C8 C20 C19 -73.6(8) . .
N2 C8 C20 C15 -131.6(6) . .
C9 C8 C20 C15 -9.8(7) . .
C21 C8 C20 C15 103.1(6) . .
C1 N1 C22 C34 118.1(7) . .
C2 N1 C22 C34 -57.4(8) . .
C1 N1 C22 C23 -129.0(7) . .
C2 N1 C22 C23 55.5(8) . .
C1 N1 C22 C35 -5.3(9) . .
C2 N1 C22 C35 179.2(6) . .
N1 C22 C23 C24 56.1(9) . .
C34 C22 C23 C24 174.3(7) . .
C35 C22 C23 C24 -69.7(8) . .
N1 C22 C23 C28 -128.0(6) . .
C34 C22 C23 C28 -9.8(7) . .
C35 C22 C23 C28 106.2(6) . .
C28 C23 C24 C25 -1.4(11) . .
C22 C23 C24 C25 174.1(7) . .
C23 C24 C25 C26 0.0(12) . .
C24 C25 C26 C27 1.0(13) . .
C25 C26 C27 C28 -0.6(12) . .
C24 C23 C28 C27 1.8(10) . .
C22 C23 C28 C27 -174.4(6) . .
C24 C23 C28 C29 -177.0(6) . .
C22 C23 C28 C29 6.8(7) . .
C26 C27 C28 C23 -0.8(11) . .
C26 C27 C28 C29 177.7(7) . .
C23 C28 C29 C30 177.2(8) . .
C27 C28 C29 C30 -1.4(14) . .
C23 C28 C29 C34 -0.5(8) . .
C27 C28 C29 C34 -179.0(7) . .
C34 C29 C30 C31 1.2(12) . .
C28 C29 C30 C31 -176.2(8) . .
C29 C30 C31 C32 -1.2(14) . .
C30 C31 C32 C33 0.2(15) . .
C31 C32 C33 C34 0.7(13) . .
C32 C33 C34 C29 -0.6(11) . .
C32 C33 C34 C22 -176.2(7) . .
C30 C29 C34 C33 -0.3(11) . .
C28 C29 C34 C33 177.7(7) . .
C30 C29 C34 C22 176.0(6) . .
C28 C29 C34 C22 -6.0(8) . .
N1 C22 C34 C33 -55.4(9) . .
C23 C22 C34 C33 -174.6(7) . .
C35 C22 C34 C33 69.9(9) . .
N1 C22 C34 C29 128.6(6) . .
C23 C22 C34 C29 9.5(7) . .
C35 C22 C34 C29 -106.1(6) . .
N1 C22 C35 C36 -177.4(6) . .
C34 C22 C35 C36 58.7(8) . .
C23 C22 C35 C36 -52.2(8) . .
C22 C35 C36 C37 -87.7(8) . .
C22 C35 C36 C41 95.2(8) . .
C41 C36 C37 C38 -0.9(12) . .
C35 C36 C37 C38 -178.1(7) . .
C36 C37 C38 C39 2.6(14) . .
C37 C38 C39 C40 -3.6(15) . .
C38 C39 C40 C41 2.9(15) . .
C37 C36 C41 C40 0.1(12) . .
C35 C36 C41 C40 177.3(7) . .
C39 C40 C41 C36 -1.2(14) . .
C46 N3 C42 C43 -1.2(16) . .
Pd1 N3 C42 C43 -179.7(10) . .
N3 C42 C43 C44 2(2) . .
C42 C43 C44 C45 0(2) . .
C43 C44 C45 C46 -2(2) . .
C42 N3 C46 C45 -0.7(14) . .
Pd1 N3 C46 C45 177.9(8) . .
C44 C45 C46 N3 2.0(17) . .
Cl4 Pd2 N53 C96 68.1(7) . .
Cl3 Pd2 N53 C96 -112.0(7) . .
Cl4 Pd2 N53 C92 -114.8(11) . .
Cl3 Pd2 N53 C92 65.1(11) . .
C57 N52 C51 N51 -2.2(8) . .
C58 N52 C51 N51 178.9(6) . .
C57 N52 C51 Pd2 177.0(5) . .
C58 N52 C51 Pd2 -1.9(10) . .
C52 N51 C51 N52 1.7(8) . .
C72 N51 C51 N52 174.6(6) . .
C52 N51 C51 Pd2 -177.4(5) . .
C72 N51 C51 Pd2 -4.6(10) . .
Cl4 Pd2 C51 N52 93.1(6) . .
Cl3 Pd2 C51 N52 -86.9(6) . .
Cl4 Pd2 C51 N51 -87.9(6) . .
Cl3 Pd2 C51 N51 92.1(6) . .
C51 N51 C52 C57 -0.6(8) . .
C72 N51 C52 C57 -174.2(6) . .
C51 N51 C52 C53 179.9(8) . .
C72 N51 C52 C53 6.3(12) . .
C57 C52 C53 C54 0.5(11) . .
N51 C52 C53 C54 180.0(7) . .
C52 C53 C54 C55 1.4(12) . .
C53 C54 C55 C56 -2.7(12) . .
C54 C55 C56 C57 1.9(11) . .
C53 C52 C57 C56 -1.2(11) . .
N51 C52 C57 C56 179.2(6) . .
C53 C52 C57 N52 178.8(6) . .
N51 C52 C57 N52 -0.7(8) . .
C55 C56 C57 C52 -0.1(10) . .
C55 C56 C57 N52 179.9(7) . .
C51 N52 C57 C52 1.8(8) . .
C58 N52 C57 C52 -179.2(6) . .
C51 N52 C57 C56 -178.2(7) . .
C58 N52 C57 C56 0.8(11) . .
C51 N52 C58 C70 -124.4(7) . .
C57 N52 C58 C70 56.9(8) . .
C51 N52 C58 C71 -0.5(10) . .
C57 N52 C58 C71 -179.3(6) . .
C51 N52 C58 C59 121.4(7) . .
C57 N52 C58 C59 -57.4(8) . .
N52 C58 C59 C60 -54.3(9) . .
C70 C58 C59 C60 -174.7(6) . .
C71 C58 C59 C60 71.7(8) . .
N52 C58 C59 C64 131.2(6) . .
C70 C58 C59 C64 10.8(7) . .
C71 C58 C59 C64 -102.8(7) . .
C64 C59 C60 C61 -1.3(10) . .
C58 C59 C60 C61 -175.3(6) . .
C59 C60 C61 C62 1.3(11) . .
C60 C61 C62 C63 -0.5(12) . .
C61 C62 C63 C64 -0.2(11) . .
C60 C59 C64 C63 0.7(10) . .
C58 C59 C64 C63 175.6(6) . .
C60 C59 C64 C65 178.7(6) . .
C58 C59 C64 C65 -6.3(7) . .
C62 C63 C64 C59 0.1(10) . .
C62 C63 C64 C65 -177.5(7) . .
C59 C64 C65 C66 178.9(8) . .
C63 C64 C65 C66 -3.3(13) . .
C59 C64 C65 C70 -1.3(8) . .
C63 C64 C65 C70 176.6(7) . .
C70 C65 C66 C67 -1.6(13) . .
C64 C65 C66 C67 178.2(9) . .
C65 C66 C67 C68 0.8(17) . .
C66 C67 C68 C69 -1(2) . .
C67 C68 C69 C70 1.8(18) . .
C68 C69 C70 C65 -2.6(14) . .
C68 C69 C70 C58 170.4(9) . .
C66 C65 C70 C69 2.5(11) . .
C64 C65 C70 C69 -177.3(7) . .
C66 C65 C70 C58 -171.8(7) . .
C64 C65 C70 C58 8.4(8) . .
N52 C58 C70 C69 55.4(10) . .
C71 C58 C70 C69 -72.0(9) . .
C59 C58 C70 C69 174.8(8) . .
N52 C58 C70 C65 -130.9(6) . .
C71 C58 C70 C65 101.6(6) . .
C59 C58 C70 C65 -11.5(7) . .
C51 N51 C72 C73 129.8(7) . .
C52 N51 C72 C73 -58.0(8) . .
C51 N51 C72 C84 -116.2(7) . .
C52 N51 C72 C84 56.0(8) . .
C51 N51 C72 C85 7.2(10) . .
C52 N51 C72 C85 179.4(6) . .
N51 C72 C73 C74 -53.1(9) . .
C84 C72 C73 C74 -173.0(6) . .
C85 C72 C73 C74 71.0(9) . .
N51 C72 C73 C78 131.3(5) . .
C84 C72 C73 C78 11.4(6) . .
C85 C72 C73 C78 -104.6(6) . .
C78 C73 C74 C75 0.0(10) . .
C72 C73 C74 C75 -175.2(6) . .
C73 C74 C75 C76 1.1(11) . .
C74 C75 C76 C77 -0.8(12) . .
C75 C76 C77 C78 -0.6(11) . .
C74 C73 C78 C77 -1.4(9) . .
C72 C73 C78 C77 174.6(6) . .
C74 C73 C78 C79 177.5(6) . .
C72 C73 C78 C79 -6.5(7) . .
C76 C77 C78 C73 1.7(10) . .
C76 C77 C78 C79 -176.9(7) . .
C73 C78 C79 C80 -178.0(7) . .
C77 C78 C79 C80 0.8(12) . .
C73 C78 C79 C84 -1.8(7) . .
C77 C78 C79 C84 176.9(7) . .
C84 C79 C80 C81 -1.5(10) . .
C78 C79 C80 C81 174.4(7) . .
C79 C80 C81 C82 -0.4(11) . .
C80 C81 C82 C83 2.1(12) . .
C81 C82 C83 C84 -1.9(11) . .
C82 C83 C84 C79 0.1(10) . .
C82 C83 C84 C72 174.8(7) . .
C80 C79 C84 C83 1.7(10) . .
C78 C79 C84 C83 -175.1(6) . .
C80 C79 C84 C72 -173.9(6) . .
C78 C79 C84 C72 9.3(7) . .
N51 C72 C84 C83 52.6(9) . .
C73 C72 C84 C83 172.2(7) . .
C85 C72 C84 C83 -72.1(8) . .
N51 C72 C84 C79 -132.2(6) . .
C73 C72 C84 C79 -12.5(7) . .
C85 C72 C84 C79 103.2(6) . .
N51 C72 C85 C86 176.6(6) . .
C73 C72 C85 C86 52.5(8) . .
C84 C72 C85 C86 -58.7(8) . .
C72 C85 C86 C87 -99.5(8) . .
C72 C85 C86 C91 83.5(9) . .
C91 C86 C87 C88 2.0(12) . .
C85 C86 C87 C88 -175.1(7) . .
C86 C87 C88 C89 -2.0(13) . .
C87 C88 C89 C90 0.5(13) . .
C88 C89 C90 C91 1.0(12) . .
C87 C86 C91 C90 -0.4(11) . .
C85 C86 C91 C90 176.6(7) . .
C89 C90 C91 C86 -1.1(12) . .
C96 N53 C92 C93 -3(2) . .
Pd2 N53 C92 C93 179.5(14) . .
N53 C92 C93 C94 -3(3) . .
C92 C93 C94 C95 7(2) . .
C93 C94 C95 C96 -4.3(19) . .
C92 N53 C96 C95 5.9(16) . .
Pd2 N53 C96 C95 -176.9(7) . .
C94 C95 C96 N53 -2.1(15) . .
